data_7002400
loop_
_publ_author_name
'Bowmaker, Graham A.'
'Chaichit, Narongsak'
'Hanna, John V.'
'Pakawatchai, Chaveng'
'Skelton, Brian W.'
'White, Allan H.'

_publ_section_title
;
 Spectroscopy and structures of two complete families, one mononuclear,
 the other binuclear, of 1&#x2009;:&#x2009;2 CuX&#x2009;:&#x2009;dptu
 stoichiometry (X = Cl, Br, I; &#x2018;dptu&#x2019; =
 N,N&#x2032;-diphenylthiourea)
;
_journal_issue 39
_journal_name_full 'Dalton Transactions'
_journal_page_first 8308
_journal_page_last 8316
_journal_paper_doi 10.1039/b909167j
_journal_year 2009
_chemical_formula_moiety 'C52 H48 Cl2 Cu2 N8 S4, 2(C2 H3 N)'
_chemical_formula_sum 'C56 H54 Cl2 Cu2 N10 S4'
_chemical_formula_weight 1193.31
_chemical_name_systematic
;
?
;
_space_group_IT_number 14
_symmetry_cell_setting monoclinic
_symmetry_space_group_name_Hall '-P 2ybc'
_symmetry_space_group_name_H-M 'P 1 21/c 1'
_atom_sites_solution_hydrogens geom
_atom_sites_solution_primary direct
_atom_sites_solution_secondary difmap
_audit_creation_date 2007-10-22T21:12:46-00:00
_audit_creation_method 'WinGX routine CIF_UPDATE'
_cell_angle_alpha 90
_cell_angle_beta 92.5510(10)
_cell_angle_gamma 90
_cell_formula_units_Z 2
_cell_length_a 12.34050(10)
_cell_length_b 12.17870(10)
_cell_length_c 18.4154(2)
_cell_measurement_reflns_used 16350
_cell_measurement_temperature 100(2)
_cell_measurement_theta_max 34.8466
_cell_measurement_theta_min 3.1734
_cell_volume 2764.93(4)
_computing_cell_refinement
;
CrysAlis RED, Oxford Diffraction Ltd.,
Version 1.171.32.5 (release 08-05-2007 CrysAlis171 .NET)
(compiled May 8 2007,13:10:02)
;
_computing_data_collection
;
CrysAlis CCD, Oxford Diffraction Ltd.,
Version 1.171.32.5 (release 08-05-2007 CrysAlis171 .NET)
(compiled May 8 2007,13:10:02)
;
_computing_data_reduction
;
CrysAlis RED, Oxford Diffraction Ltd.,
Version 1.171.32.5 (release 08-05-2007 CrysAlis171 .NET)
(compiled May 8 2007,13:10:02)
;
_computing_structure_refinement 'SHELXL-97 (Sheldrick, 1997)'
_diffrn_ambient_temperature 100(2)
_diffrn_detector_area_resol_mean 10.4738
_diffrn_measured_fraction_theta_full 0.993
_diffrn_measured_fraction_theta_max 0.953
_diffrn_measurement_device_type
;
Oxford Diffraction Gemini diffractometer
;
_diffrn_measurement_method '\w scans'
_diffrn_orient_matrix_UB_11 -0.0448631435
_diffrn_orient_matrix_UB_12 0.0334014528
_diffrn_orient_matrix_UB_13 0.0083070008
_diffrn_orient_matrix_UB_21 0.0357273011
_diffrn_orient_matrix_UB_22 0.038545954
_diffrn_orient_matrix_UB_23 0.0171577189
_diffrn_orient_matrix_UB_31 0.0042535834
_diffrn_orient_matrix_UB_32 0.0280627856
_diffrn_orient_matrix_UB_33 -0.0334614329
_diffrn_radiation_monochromator graphite
_diffrn_radiation_type MoK\a
_diffrn_radiation_wavelength 0.71073
_diffrn_reflns_av_R_equivalents 0.0454
_diffrn_reflns_av_unetI/netI 0.0574
_diffrn_reflns_limit_h_max 19
_diffrn_reflns_limit_h_min -19
_diffrn_reflns_limit_k_max 19
_diffrn_reflns_limit_k_min -19
_diffrn_reflns_limit_l_max 29
_diffrn_reflns_limit_l_min -29
_diffrn_reflns_number 50097
_diffrn_reflns_theta_full 34
_diffrn_reflns_theta_max 34.95
_diffrn_reflns_theta_min 3.18
_exptl_absorpt_coefficient_mu 1.065
_exptl_absorpt_correction_T_max 1
_exptl_absorpt_correction_T_min 0.90726
_exptl_absorpt_correction_type multi-scan
_exptl_absorpt_process_details
;
CrysAlis RED, Oxford Diffraction Ltd.,
Version 1.171.32.5 (release 08-05-2007 CrysAlis171 .NET)
(compiled May 8 2007,13:10:02)
Empirical absorption correction using spherical harmonics,
implemented in SCALE3 ABSPACK scaling algorithm.
;
_exptl_crystal_colour colourless
_exptl_crystal_density_diffrn 1.433
_exptl_crystal_density_method 'not measured'
_exptl_crystal_description prism
_exptl_crystal_F_000 1232
_exptl_crystal_size_max 0.17
_exptl_crystal_size_mid 0.16
_exptl_crystal_size_min 0.12
_refine_diff_density_max 0.451
_refine_diff_density_min -0.397
_refine_diff_density_rms 0.069
_refine_ls_extinction_method none
_refine_ls_goodness_of_fit_ref 0.935
_refine_ls_hydrogen_treatment constr
_refine_ls_matrix_type full
_refine_ls_number_parameters 335
_refine_ls_number_reflns 11555
_refine_ls_number_restraints 0
_refine_ls_restrained_S_all 0.935
_refine_ls_R_factor_all 0.0591
_refine_ls_R_factor_gt 0.0304
_refine_ls_shift/su_max 0.008
_refine_ls_shift/su_mean 0
_refine_ls_structure_factor_coef Fsqd
_refine_ls_weighting_details 'calc w=1/[\s^2^(Fo^2^)+(0.0345P)^2^+0.0000P] where P=(Fo^2^+2Fc^2^)/3'
_refine_ls_weighting_scheme calc
_refine_ls_wR_factor_gt 0.0635
_refine_ls_wR_factor_ref 0.0703
_reflns_number_gt 7715
_reflns_number_total 11555
_reflns_threshold_expression I>2sigma(I)
_cod_data_source_file b909167j.txt
_cod_data_source_block gb0708
_cod_original_sg_symbol_Hall -p_2ybc
_cod_database_code 7002400

loop_
_symmetry_equiv_pos_as_xyz
'x, y, z'
'-x, y+1/2, -z+1/2'
'-x, -y, -z'
'x, -y-1/2, z-1/2'

loop_
_atom_site_label
_atom_site_type_symbol
_atom_site_fract_x
_atom_site_fract_y
_atom_site_fract_z
_atom_site_U_iso_or_equiv
_atom_site_adp_type
_atom_site_occupancy
_atom_site_symmetry_multiplicity
_atom_site_calc_flag
_atom_site_refinement_flags
_atom_site_disorder_assembly
_atom_site_disorder_group
Cu1 Cu 0.044974(12) 0.568366(12) 0.561391(8) 0.01625(4) Uani 1 1 d . . .
Cl1 Cl 0.22337(2) 0.62716(2) 0.567695(15) 0.01719(6) Uani 1 1 d . . .
S1 S 0.01935(2) 0.38097(2) 0.563046(15) 0.01387(6) Uani 1 1 d . . .
C1 C 0.13465(9) 0.31250(9) 0.54075(6) 0.0147(2) Uani 1 1 d . . .
N11 N 0.13865(8) 0.20223(8) 0.54350(6) 0.0173(2) Uani 1 1 d . . .
H11 H 0.1999 0.1695 0.5336 0.021 Uiso 1 1 calc R . .
C111 C 0.04840(10) 0.13544(9) 0.56165(6) 0.0171(2) Uani 1 1 d . . .
C112 C -0.04721(10) 0.13730(10) 0.51916(7) 0.0190(2) Uani 1 1 d . . .
H112 H -0.0535 0.1821 0.4769 0.023 Uiso 1 1 calc R . .
C113 C -0.13375(11) 0.07273(11) 0.53922(8) 0.0261(3) Uani 1 1 d . . .
H113 H -0.2 0.074 0.5109 0.031 Uiso 1 1 calc R . .
C114 C -0.12379(13) 0.00628(11) 0.60059(8) 0.0315(3) Uani 1 1 d . . .
H114 H -0.1835 -0.0368 0.6146 0.038 Uiso 1 1 calc R . .
C115 C -0.02732(13) 0.00313(11) 0.64095(8) 0.0304(3) Uani 1 1 d . . .
H115 H -0.0203 -0.0434 0.6823 0.036 Uiso 1 1 calc R . .
C116 C 0.05972(12) 0.06724(10) 0.62189(7) 0.0229(3) Uani 1 1 d . . .
H116 H 0.1264 0.0645 0.6497 0.028 Uiso 1 1 calc R . .
N12 N 0.22228(8) 0.36872(8) 0.52232(5) 0.01599(19) Uani 1 1 d . . .
H12 H 0.219 0.4404 0.5277 0.019 Uiso 1 1 calc R . .
C121 C 0.32043(10) 0.32700(10) 0.49499(6) 0.0161(2) Uani 1 1 d . . .
C122 C 0.31919(10) 0.24770(10) 0.44067(6) 0.0189(2) Uani 1 1 d . . .
H122 H 0.2524 0.218 0.422 0.023 Uiso 1 1 calc R . .
C123 C 0.41689(11) 0.21243(11) 0.41410(7) 0.0222(3) Uani 1 1 d . . .
H123 H 0.4168 0.1566 0.3781 0.027 Uiso 1 1 calc R . .
C124 C 0.51414(11) 0.25750(12) 0.43935(7) 0.0249(3) Uani 1 1 d . . .
H124 H 0.5805 0.2332 0.4206 0.03 Uiso 1 1 calc R . .
C125 C 0.51426(11) 0.33872(12) 0.49248(7) 0.0256(3) Uani 1 1 d . . .
H125 H 0.5808 0.3709 0.5094 0.031 Uiso 1 1 calc R . .
C126 C 0.41752(10) 0.37283(11) 0.52086(7) 0.0206(2) Uani 1 1 d . . .
H126 H 0.4178 0.4273 0.5578 0.025 Uiso 1 1 calc R . .
S2 S -0.07118(2) 0.64118(3) 0.641556(16) 0.01870(6) Uani 1 1 d . . .
C2 C -0.00239(10) 0.71740(9) 0.70576(6) 0.0150(2) Uani 1 1 d . . .
N21 N -0.05249(8) 0.77613(8) 0.75658(5) 0.01514(19) Uani 1 1 d . . .
H21 H -0.0096 0.8066 0.7903 0.018 Uiso 1 1 calc R . .
C211 C -0.16571(10) 0.79551(10) 0.76297(6) 0.0160(2) Uani 1 1 d . . .
C212 C -0.19591(11) 0.90153(11) 0.78293(6) 0.0199(2) Uani 1 1 d . . .
H212 H -0.1425 0.9574 0.7892 0.024 Uiso 1 1 calc R . .
C213 C -0.30444(11) 0.92504(12) 0.79353(7) 0.0255(3) Uani 1 1 d . . .
H213 H -0.325 0.997 0.8074 0.031 Uiso 1 1 calc R . .
C214 C -0.38241(11) 0.84447(13) 0.78410(7) 0.0278(3) Uani 1 1 d . . .
H214 H -0.4565 0.861 0.791 0.033 Uiso 1 1 calc R . .
C215 C -0.35194(11) 0.73907(12) 0.76449(7) 0.0256(3) Uani 1 1 d . . .
H215 H -0.4056 0.6836 0.7579 0.031 Uiso 1 1 calc R . .
C216 C -0.24352(10) 0.71407(11) 0.75441(7) 0.0211(3) Uani 1 1 d . . .
H216 H -0.2231 0.6416 0.7417 0.025 Uiso 1 1 calc R . .
N22 N 0.10699(8) 0.72143(9) 0.70635(5) 0.0178(2) Uani 1 1 d . . .
H22 H 0.1386 0.676 0.6767 0.021 Uiso 1 1 calc R . .
C221 C 0.17722(9) 0.79079(10) 0.74938(6) 0.0163(2) Uani 1 1 d . . .
C222 C 0.24756(10) 0.86014(11) 0.71416(7) 0.0199(2) Uani 1 1 d . . .
H222 H 0.2476 0.8611 0.6626 0.024 Uiso 1 1 calc R . .
C223 C 0.31739(11) 0.92762(11) 0.75459(7) 0.0237(3) Uani 1 1 d . . .
H223 H 0.3666 0.9738 0.7307 0.028 Uiso 1 1 calc R . .
C224 C 0.31588(11) 0.92822(11) 0.83003(7) 0.0243(3) Uani 1 1 d . . .
H224 H 0.3625 0.9761 0.8575 0.029 Uiso 1 1 calc R . .
C225 C 0.24631(11) 0.85890(11) 0.86490(7) 0.0233(3) Uani 1 1 d . . .
H225 H 0.2452 0.8594 0.9165 0.028 Uiso 1 1 calc R . .
C226 C 0.17776(10) 0.78829(10) 0.82494(6) 0.0188(2) Uani 1 1 d . . .
H226 H 0.1318 0.7389 0.849 0.023 Uiso 1 1 calc R . .
N101 N 0.35971(12) 0.44533(12) 0.07395(7) 0.0390(3) Uani 1 1 d . . .
C101 C 0.44771(13) 0.42559(12) 0.08836(8) 0.0305(3) Uani 1 1 d . . .
C102 C 0.56108(14) 0.39924(16) 0.10734(10) 0.0441(4) Uani 1 1 d . . .
H10A H 0.5681 0.3203 0.1168 0.066 Uiso 1 1 calc R . .
H10B H 0.5849 0.4402 0.151 0.066 Uiso 1 1 calc R . .
H10C H 0.6062 0.4196 0.067 0.066 Uiso 1 1 calc R . .

loop_
_atom_site_aniso_label
_atom_site_aniso_U_11
_atom_site_aniso_U_22
_atom_site_aniso_U_33
_atom_site_aniso_U_23
_atom_site_aniso_U_13
_atom_site_aniso_U_12
Cu1 0.01447(7) 0.01629(7) 0.01823(7) -0.00212(6) 0.00349(5) 0.00022(6)
Cl1 0.01360(12) 0.01977(13) 0.01850(13) -0.00306(10) 0.00430(10) -0.00176(10)
S1 0.01243(12) 0.01474(12) 0.01466(13) -0.00022(10) 0.00296(10) 0.00008(10)
C1 0.0149(5) 0.0165(5) 0.0127(5) -0.0005(4) 0.0014(4) -0.0010(4)
N11 0.0154(5) 0.0137(4) 0.0231(5) 0.0003(4) 0.0042(4) 0.0016(4)
C111 0.0196(6) 0.0135(5) 0.0187(5) -0.0021(4) 0.0069(4) 0.0001(5)
C112 0.0212(6) 0.0164(5) 0.0198(6) -0.0025(4) 0.0045(5) -0.0006(5)
C113 0.0217(6) 0.0232(6) 0.0342(7) -0.0118(6) 0.0096(5) -0.0054(5)
C114 0.0377(8) 0.0185(6) 0.0402(8) -0.0067(6) 0.0230(7) -0.0101(6)
C115 0.0459(9) 0.0187(6) 0.0278(7) 0.0032(5) 0.0169(7) -0.0020(6)
C116 0.0311(7) 0.0177(6) 0.0203(6) 0.0005(5) 0.0048(5) 0.0022(5)
N12 0.0136(5) 0.0143(4) 0.0202(5) -0.0016(4) 0.0036(4) -0.0008(4)
C121 0.0141(5) 0.0177(5) 0.0169(5) 0.0020(4) 0.0041(4) 0.0009(4)
C122 0.0166(6) 0.0205(6) 0.0197(6) -0.0026(5) 0.0013(5) 0.0001(5)
C123 0.0238(6) 0.0228(6) 0.0206(6) -0.0023(5) 0.0059(5) 0.0042(5)
C124 0.0176(6) 0.0306(7) 0.0273(7) -0.0003(5) 0.0081(5) 0.0037(5)
C125 0.0135(6) 0.0340(7) 0.0297(7) -0.0032(6) 0.0033(5) -0.0021(5)
C126 0.0170(6) 0.0236(6) 0.0213(6) -0.0038(5) 0.0027(5) -0.0024(5)
S2 0.01366(13) 0.02412(15) 0.01851(14) -0.00650(11) 0.00291(11) -0.00012(12)
C2 0.0156(5) 0.0155(5) 0.0139(5) 0.0014(4) 0.0025(4) 0.0019(4)
N21 0.0136(5) 0.0187(5) 0.0131(4) -0.0033(4) 0.0014(4) 0.0006(4)
C211 0.0149(5) 0.0213(6) 0.0119(5) 0.0007(4) 0.0019(4) 0.0034(5)
C212 0.0214(6) 0.0233(6) 0.0151(6) -0.0013(4) 0.0010(5) 0.0054(5)
C213 0.0255(7) 0.0325(7) 0.0186(6) -0.0043(5) 0.0005(5) 0.0132(6)
C214 0.0167(6) 0.0473(9) 0.0195(6) -0.0031(6) 0.0020(5) 0.0103(6)
C215 0.0165(6) 0.0382(8) 0.0225(6) -0.0012(6) 0.0044(5) -0.0011(6)
C216 0.0186(6) 0.0260(6) 0.0190(6) 0.0004(5) 0.0047(5) 0.0013(5)
N22 0.0143(5) 0.0227(5) 0.0166(5) -0.0060(4) 0.0036(4) 0.0004(4)
C221 0.0131(5) 0.0189(5) 0.0169(5) -0.0018(4) 0.0014(4) 0.0021(4)
C222 0.0183(6) 0.0250(6) 0.0166(6) 0.0013(5) 0.0036(4) 0.0003(5)
C223 0.0173(6) 0.0245(6) 0.0296(7) 0.0035(5) 0.0033(5) -0.0021(5)
C224 0.0171(6) 0.0275(7) 0.0279(7) -0.0065(5) -0.0018(5) -0.0008(5)
C225 0.0192(6) 0.0332(7) 0.0175(6) -0.0055(5) 0.0006(5) 0.0027(5)
C226 0.0155(6) 0.0238(6) 0.0172(6) 0.0007(5) 0.0032(4) 0.0017(5)
N101 0.0384(8) 0.0449(8) 0.0337(7) -0.0036(6) 0.0010(6) -0.0018(7)
C101 0.0347(8) 0.0298(7) 0.0271(7) -0.0056(6) 0.0037(6) -0.0049(7)
C102 0.0338(9) 0.0452(10) 0.0533(11) -0.0101(8) 0.0003(8) -0.0018(8)

loop_
_atom_type_symbol
_atom_type_description
_atom_type_scat_dispersion_real
_atom_type_scat_dispersion_imag
_atom_type_scat_source
C C 0.0033 0.0016 'International Tables Vol C Tables 4.2.6.8 and 6.1.1.4'
H H 0 0 'International Tables Vol C Tables 4.2.6.8 and 6.1.1.4'
N N 0.0061 0.0033 'International Tables Vol C Tables 4.2.6.8 and 6.1.1.4'
S S 0.1246 0.1234 'International Tables Vol C Tables 4.2.6.8 and 6.1.1.4'
Cl Cl 0.1484 0.1585 'International Tables Vol C Tables 4.2.6.8 and 6.1.1.4'
Cu Cu 0.3201 1.2651 'International Tables Vol C Tables 4.2.6.8 and 6.1.1.4'

loop_
_geom_angle_atom_site_label_1
_geom_angle_atom_site_label_2
_geom_angle_atom_site_label_3
_geom_angle
_geom_angle_site_symmetry_1
_geom_angle_site_symmetry_3
_geom_angle_publ_flag
S2 Cu1 S1 106.603(12) . . ?
S2 Cu1 Cl1 118.101(12) . . ?
S1 Cu1 Cl1 115.899(12) . . ?
S2 Cu1 S1 108.538(12) . 3_566 ?
S1 Cu1 S1 102.771(10) . 3_566 ?
Cl1 Cu1 S1 103.599(11) . 3_566 ?
S2 Cu1 Cu1 118.953(11) . 3_566 ?
S1 Cu1 Cu1 53.870(8) . 3_566 ?
Cl1 Cu1 Cu1 122.155(10) . 3_566 ?
S1 Cu1 Cu1 48.901(8) 3_566 3_566 ?
C1 S1 Cu1 111.26(4) . . ?
C1 S1 Cu1 97.77(4) . 3_566 ?
Cu1 S1 Cu1 77.229(10) . 3_566 ?
N12 C1 N11 119.50(11) . . ?
N12 C1 S1 120.07(9) . . ?
N11 C1 S1 120.40(9) . . ?
C1 N11 C111 123.29(10) . . ?
C1 N11 H11 118.4 . . ?
C111 N11 H11 118.4 . . ?
C112 C111 C116 120.91(12) . . ?
C112 C111 N11 120.70(11) . . ?
C116 C111 N11 118.37(12) . . ?
C111 C112 C113 119.05(12) . . ?
C111 C112 H112 120.5 . . ?
C113 C112 H112 120.5 . . ?
C112 C113 C114 120.27(14) . . ?
C112 C113 H113 119.9 . . ?
C114 C113 H113 119.9 . . ?
C115 C114 C113 119.89(13) . . ?
C115 C114 H114 120.1 . . ?
C113 C114 H114 120.1 . . ?
C114 C115 C116 120.62(13) . . ?
C114 C115 H115 119.7 . . ?
C116 C115 H115 119.7 . . ?
C115 C116 C111 119.21(14) . . ?
C115 C116 H116 120.4 . . ?
C111 C116 H116 120.4 . . ?
C1 N12 C121 128.08(10) . . ?
C1 N12 H12 116 . . ?
C121 N12 H12 116 . . ?
C126 C121 C122 120.57(11) . . ?
C126 C121 N12 118.02(11) . . ?
C122 C121 N12 121.29(11) . . ?
C123 C122 C121 119.10(12) . . ?
C123 C122 H122 120.4 . . ?
C121 C122 H122 120.4 . . ?
C124 C123 C122 120.87(12) . . ?
C124 C123 H123 119.6 . . ?
C122 C123 H123 119.6 . . ?
C123 C124 C125 119.54(12) . . ?
C123 C124 H124 120.2 . . ?
C125 C124 H124 120.2 . . ?
C126 C125 C124 120.24(13) . . ?
C126 C125 H125 119.9 . . ?
C124 C125 H125 119.9 . . ?
C121 C126 C125 119.65(12) . . ?
C121 C126 H126 120.2 . . ?
C125 C126 H126 120.2 . . ?
C2 S2 Cu1 110.70(4) . . ?
N21 C2 N22 117.64(10) . . ?
N21 C2 S2 122.80(9) . . ?
N22 C2 S2 119.56(9) . . ?
C2 N21 C211 128.71(10) . . ?
C2 N21 H21 115.6 . . ?
C211 N21 H21 115.6 . . ?
C216 C211 C212 120.01(11) . . ?
C216 C211 N21 123.27(11) . . ?
C212 C211 N21 116.62(11) . . ?
C213 C212 C211 119.77(13) . . ?
C213 C212 H212 120.1 . . ?
C211 C212 H212 120.1 . . ?
C214 C213 C212 120.40(13) . . ?
C214 C213 H213 119.8 . . ?
C212 C213 H213 119.8 . . ?
C213 C214 C215 119.63(12) . . ?
C213 C214 H214 120.2 . . ?
C215 C214 H214 120.2 . . ?
C214 C215 C216 120.61(13) . . ?
C214 C215 H215 119.7 . . ?
C216 C215 H215 119.7 . . ?
C211 C216 C215 119.58(12) . . ?
C211 C216 H216 120.2 . . ?
C215 C216 H216 120.2 . . ?
C2 N22 C221 127.51(10) . . ?
C2 N22 H22 116.2 . . ?
C221 N22 H22 116.2 . . ?
C226 C221 C222 120.25(11) . . ?
C226 C221 N22 121.25(11) . . ?
C222 C221 N22 118.49(10) . . ?
C223 C222 C221 119.74(11) . . ?
C223 C222 H222 120.1 . . ?
C221 C222 H222 120.1 . . ?
C222 C223 C224 120.33(12) . . ?
C222 C223 H223 119.8 . . ?
C224 C223 H223 119.8 . . ?
C225 C224 C223 119.82(12) . . ?
C225 C224 H224 120.1 . . ?
C223 C224 H224 120.1 . . ?
C224 C225 C226 120.43(12) . . ?
C224 C225 H225 119.8 . . ?
C226 C225 H225 119.8 . . ?
C221 C226 C225 119.37(12) . . ?
C221 C226 H226 120.3 . . ?
C225 C226 H226 120.3 . . ?
N101 C101 C102 179.5(2) . . ?
C101 C102 H10A 109.5 . . ?
C101 C102 H10B 109.5 . . ?
H10A C102 H10B 109.5 . . ?
C101 C102 H10C 109.5 . . ?
H10A C102 H10C 109.5 . . ?
H10B C102 H10C 109.5 . . ?

loop_
_geom_bond_atom_site_label_1
_geom_bond_atom_site_label_2
_geom_bond_distance
_geom_bond_site_symmetry_2
_geom_bond_publ_flag
Cu1 S2 2.2823(3) . ?
Cu1 S1 2.3044(3) . ?
Cu1 Cl1 2.3130(3) . ?
Cu1 S1 2.4698(3) 3_566 ?
Cu1 Cu1 2.9823(3) 3_566 ?
S1 C1 1.7148(12) . ?
S1 Cu1 2.4698(3) 3_566 ?
C1 N12 1.3365(15) . ?
C1 N11 1.3447(15) . ?
N11 C111 1.4307(15) . ?
N11 H11 0.88 . ?
C111 C112 1.3866(18) . ?
C111 C116 1.3880(17) . ?
C112 C113 1.3894(18) . ?
C112 H112 0.95 . ?
C113 C114 1.391(2) . ?
C113 H113 0.95 . ?
C114 C115 1.376(2) . ?
C114 H114 0.95 . ?
C115 C116 1.386(2) . ?
C115 H115 0.95 . ?
C116 H116 0.95 . ?
N12 C121 1.4258(15) . ?
N12 H12 0.88 . ?
C121 C126 1.3868(17) . ?
C121 C122 1.3900(17) . ?
C122 C123 1.3893(17) . ?
C122 H122 0.95 . ?
C123 C124 1.3814(19) . ?
C123 H123 0.95 . ?
C124 C125 1.3913(19) . ?
C124 H124 0.95 . ?
C125 C126 1.3879(18) . ?
C125 H125 0.95 . ?
C126 H126 0.95 . ?
S2 C2 1.7003(12) . ?
C2 N21 1.3495(14) . ?
C2 N22 1.3503(15) . ?
N21 C211 1.4270(15) . ?
N21 H21 0.88 . ?
C211 C216 1.3846(18) . ?
C211 C212 1.3975(17) . ?
C212 C213 1.3919(18) . ?
C212 H212 0.95 . ?
C213 C214 1.380(2) . ?
C213 H213 0.95 . ?
C214 C215 1.390(2) . ?
C214 H214 0.95 . ?
C215 C216 1.3927(18) . ?
C215 H215 0.95 . ?
C216 H216 0.95 . ?
N22 C221 1.4253(16) . ?
N22 H22 0.88 . ?
C221 C226 1.3915(16) . ?
C221 C222 1.3919(17) . ?
C222 C223 1.3839(19) . ?
C222 H222 0.95 . ?
C223 C224 1.3902(19) . ?
C223 H223 0.95 . ?
C224 C225 1.3825(19) . ?
C224 H224 0.95 . ?
C225 C226 1.3933(18) . ?
C225 H225 0.95 . ?
C226 H226 0.95 . ?
N101 C101 1.132(2) . ?
C101 C102 1.462(2) . ?
C102 H10A 0.98 . ?
C102 H10B 0.98 . ?
C102 H10C 0.98 . ?
